data_7246777
loop_
_publ_author_name
'Tetrault, Timothy'
'Meredith, Reagan J.'
'Yoon, Mi-Kyung'
'Canizares, Christopher'
'Oliver, Allen G.'
'Carmichael, Ian'
'Serianni, Anthony S.'

_publ_section_title
;
 One-bond <sup>13</sup>C-<sup>13</sup>C spin-coupling constants in
 saccharides: a comparison of experimental and calculated values by
 density functional theory using solid-state <sup>13</sup>C NMR and X-ray
 crystallography.
;
_journal_issue 23
_journal_name_full 'Physical chemistry chemical physics : PCCP'
_journal_page_first 16048
_journal_page_last 16059
_journal_paper_doi 10.1039/d2cp05363b
_journal_volume 25
_journal_year 2023
_chemical_absolute_configuration rmad
_chemical_formula_moiety '2(C7 H14 O6), H2 O'
_chemical_formula_sum 'C14 H30 O13'
_chemical_formula_weight 406.38
_space_group_crystal_system tetragonal
_space_group_IT_number 92
_space_group_name_Hall 'P 4abw 2nw'
_space_group_name_H-M_alt 'P 41 21 2'
_atom_sites_solution_hydrogens difmap
_atom_sites_solution_primary dual
_atom_sites_solution_secondary difmap
_audit_creation_method SHELXL-2018/3
_audit_update_record
;
2023-03-29 deposited with the CCDC.	2023-05-11 downloaded from the CCDC.
;
_cell_angle_alpha 90
_cell_angle_beta 90
_cell_angle_gamma 90
_cell_formula_units_Z 4
_cell_length_a 7.3491(2)
_cell_length_b 7.3491(2)
_cell_length_c 34.1307(12)
_cell_measurement_reflns_used 9905
_cell_measurement_temperature 120(2)
_cell_measurement_theta_max 69.40
_cell_measurement_theta_min 6.16
_cell_volume 1843.37(10)
_computing_cell_refinement 'Bruker SAINT (Bruker, 2021)'
_computing_data_collection 'Bruker APEX-4 (Bruker, 2021)'
_computing_data_reduction 'Bruker SAINT (Bruker, 2021)'
_computing_molecular_graphics 'Mercury (Macrae et al., 2020)'
_computing_publication_material 'CIFTAB (Sheldrick, 2008)'
_computing_structure_refinement 'SHELXL-2018/3 (Sheldrick, 2015b)'
_computing_structure_solution 'SHELXT-2018/2 (Sheldrick, 2015a)'
_diffrn_ambient_temperature 120(2)
_diffrn_detector_area_resol_mean 7.41
_diffrn_measured_fraction_theta_full 0.996
_diffrn_measured_fraction_theta_max 0.996
_diffrn_measurement_device_type 'Bruker PHOTON-II'
_diffrn_measurement_method 'combination of \w and \f-scans '
_diffrn_radiation_type CuK\a
_diffrn_radiation_wavelength 1.54184
_diffrn_reflns_av_R_equivalents 0.0311
_diffrn_reflns_av_unetI/netI 0.0097
_diffrn_reflns_Laue_measured_fraction_full 0.996
_diffrn_reflns_Laue_measured_fraction_max 0.996
_diffrn_reflns_limit_h_max 8
_diffrn_reflns_limit_h_min -8
_diffrn_reflns_limit_k_max 8
_diffrn_reflns_limit_k_min -8
_diffrn_reflns_limit_l_max 40
_diffrn_reflns_limit_l_min -41
_diffrn_reflns_number 35600
_diffrn_reflns_point_group_measured_fraction_full 0.998
_diffrn_reflns_point_group_measured_fraction_max 0.997
_diffrn_reflns_theta_full 67.679
_diffrn_reflns_theta_max 69.366
_diffrn_reflns_theta_min 6.160
_diffrn_source 'Incoatec micro-focus'
_exptl_absorpt_coefficient_mu 1.135
_exptl_absorpt_correction_T_max 1.0000
_exptl_absorpt_correction_T_min 0.8540
_exptl_absorpt_correction_type numerical
_exptl_absorpt_process_details 'SADABS (Krause et al., 2015)'
_exptl_crystal_colour colourless
_exptl_crystal_density_diffrn 1.464
_exptl_crystal_description block
_exptl_crystal_F_000 872
_exptl_crystal_size_max 0.201
_exptl_crystal_size_mid 0.148
_exptl_crystal_size_min 0.108
_refine_diff_density_max 0.206
_refine_diff_density_min -0.155
_refine_diff_density_rms 0.031
_refine_ls_abs_structure_details
;
 Flack x determined using 607 quotients [(I+)-(I-)]/[(I+)+(I-)]
 (Parsons, Flack and Wagner, Acta Cryst. B69 (2013) 249-259).
;
_refine_ls_abs_structure_Flack -0.06(4)
_refine_ls_extinction_method none
_refine_ls_goodness_of_fit_ref 1.099
_refine_ls_hydrogen_treatment refall
_refine_ls_matrix_type full
_refine_ls_number_parameters 183
_refine_ls_number_reflns 1716
_refine_ls_number_restraints 0
_refine_ls_restrained_S_all 1.099
_refine_ls_R_factor_all 0.0215
_refine_ls_R_factor_gt 0.0213
_refine_ls_shift/su_max 0.001
_refine_ls_shift/su_mean 0.000
_refine_ls_structure_factor_coef Fsqd
_refine_ls_weighting_details 'w=1/[\s^2^(Fo^2^)+(0.0346P)^2^+0.3453P] where P=(Fo^2^+2Fc^2^)/3'
_refine_ls_weighting_scheme calc
_refine_ls_wR_factor_gt 0.0577
_refine_ls_wR_factor_ref 0.0579
_reflns_Friedel_coverage 0.557
_reflns_Friedel_fraction_full 1.000
_reflns_Friedel_fraction_max 0.998
_reflns_number_gt 1693
_reflns_number_total 1716
_reflns_threshold_expression 'I > 2\s(I)'
_cod_data_source_file d2cp05363b2.cif
_cod_data_source_block tt2104
_cod_depositor_comments 'Adding full bibliography for 7246773--7246779.cif.'
_cod_original_cell_volume 1843.37(12)
_cod_database_code 7246777
_shelx_shelxl_version_number 2018/3
_shelx_space_group_comment
;
The symmetry employed for this shelxl refinement is uniquely defined
by the following loop, which should always be used as a source of
symmetry information in preference to the above space-group names.
They are only intended as comments.
;
_shelx_estimated_absorpt_t_min 0.804
_shelx_estimated_absorpt_t_max 0.887
_diffrn_source_monochromator 'MONTEL Multi-layer'

loop_
_space_group_symop_operation_xyz
'x, y, z'
'-x, -y, z+1/2'
'-y+1/2, x+1/2, z+1/4'
'y+1/2, -x+1/2, z+3/4'
'-x+1/2, y+1/2, -z+1/4'
'x+1/2, -y+1/2, -z+3/4'
'y, x, -z'
'-y, -x, -z+1/2'

loop_
_atom_site_label
_atom_site_type_symbol
_atom_site_fract_x
_atom_site_fract_y
_atom_site_fract_z
_atom_site_U_iso_or_equiv
_atom_site_adp_type
_atom_site_occupancy
_atom_site_site_symmetry_order
_atom_site_calc_flag
_atom_site_refinement_flags_posn
_atom_site_refinement_flags_adp
_atom_site_refinement_flags_occupancy
_atom_site_disorder_assembly
_atom_site_disorder_group
O1 O 0.64313(13) 0.28506(14) 0.66589(3) 0.0149(2) Uani 1 1 d . . . . .
O2 O 0.97592(14) 0.20712(14) 0.62803(3) 0.0156(2) Uani 1 1 d . . . . .
H2O H 0.904(3) 0.172(3) 0.6110(6) 0.040(6) Uiso 1 1 d . . . . .
O3 O 1.20828(15) 0.50912(14) 0.61876(3) 0.0162(2) Uani 1 1 d . . . . .
H3O H 1.300(3) 0.572(3) 0.6231(6) 0.036(6) Uiso 1 1 d . . . . .
O4 O 1.20546(14) 0.75951(14) 0.68535(3) 0.0152(2) Uani 1 1 d . . . . .
H4O H 1.243(3) 0.839(3) 0.6692(6) 0.027(5) Uiso 1 1 d . . . . .
O5 O 0.75039(13) 0.56087(14) 0.68612(3) 0.0131(2) Uani 1 1 d . . . . .
O6 O 0.71658(16) 0.83513(15) 0.74749(3) 0.0203(2) Uani 1 1 d . . . . .
H6O H 0.625(3) 0.766(3) 0.7435(6) 0.038(6) Uiso 1 1 d . . . . .
C1 C 0.79974(19) 0.37737(19) 0.67599(4) 0.0125(3) Uani 1 1 d . . . . .
H1 H 0.860(2) 0.324(2) 0.6989(5) 0.013(4) Uiso 1 1 d . . . . .
C2 C 0.9263(2) 0.38547(19) 0.64065(4) 0.0126(3) Uani 1 1 d . . . . .
H2 H 0.863(3) 0.450(2) 0.6195(5) 0.017(4) Uiso 1 1 d . . . . .
C3 C 1.09641(19) 0.4894(2) 0.65263(4) 0.0130(3) Uani 1 1 d . . . . .
H3 H 1.165(3) 0.416(2) 0.6731(5) 0.015(4) Uiso 1 1 d . . . . .
C4 C 1.04696(19) 0.67624(19) 0.66925(4) 0.0126(3) Uani 1 1 d . . . . .
H4 H 0.998(2) 0.747(2) 0.6484(5) 0.012(4) Uiso 1 1 d . . . . .
C5 C 0.90351(19) 0.6603(2) 0.70142(4) 0.0127(3) Uani 1 1 d . . . . .
H5 H 0.952(2) 0.596(2) 0.7241(5) 0.013(4) Uiso 1 1 d . . . . .
C6 C 0.8321(2) 0.8447(2) 0.71426(4) 0.0158(3) Uani 1 1 d . . . . .
H6A H 0.932(3) 0.918(3) 0.7218(5) 0.019(4) Uiso 1 1 d . . . . .
H6B H 0.764(3) 0.899(3) 0.6922(5) 0.017(4) Uiso 1 1 d . . . . .
C7 C 0.5298(2) 0.2458(2) 0.69933(4) 0.0183(3) Uani 1 1 d . . . . .
H7A H 0.419(3) 0.185(3) 0.6898(5) 0.026(5) Uiso 1 1 d . . . . .
H7B H 0.490(3) 0.355(3) 0.7113(5) 0.025(5) Uiso 1 1 d . . . . .
H7C H 0.600(3) 0.171(3) 0.7186(6) 0.032(5) Uiso 1 1 d . . . . .
O1W O 1.37693(15) 0.62307(15) 0.750000 0.0220(4) Uani 1 2 d S T P . .
H1W H 1.330(3) 0.680(3) 0.7690(6) 0.036(6) Uiso 1 1 d . . . . .

loop_
_atom_site_aniso_label
_atom_site_aniso_U_11
_atom_site_aniso_U_22
_atom_site_aniso_U_33
_atom_site_aniso_U_23
_atom_site_aniso_U_13
_atom_site_aniso_U_12
O1 0.0121(5) 0.0174(5) 0.0151(5) -0.0021(4) 0.0016(4) -0.0041(4)
O2 0.0134(5) 0.0136(5) 0.0197(5) -0.0055(4) -0.0005(4) 0.0011(4)
O3 0.0133(5) 0.0182(5) 0.0170(5) -0.0038(4) 0.0048(4) -0.0034(4)
O4 0.0155(5) 0.0160(5) 0.0139(4) 0.0016(4) -0.0018(4) -0.0056(4)
O5 0.0123(5) 0.0124(5) 0.0146(4) -0.0023(4) -0.0004(4) -0.0001(4)
O6 0.0235(6) 0.0201(6) 0.0172(5) -0.0040(4) 0.0063(4) 0.0000(5)
C1 0.0122(7) 0.0113(6) 0.0139(6) -0.0010(5) -0.0008(5) -0.0002(5)
C2 0.0125(7) 0.0121(7) 0.0133(6) -0.0009(5) 0.0005(5) 0.0018(5)
C3 0.0121(7) 0.0149(7) 0.0119(6) -0.0006(5) 0.0010(5) 0.0001(6)
C4 0.0126(7) 0.0137(7) 0.0113(6) 0.0005(5) -0.0009(5) -0.0014(5)
C5 0.0129(7) 0.0132(7) 0.0119(6) -0.0007(5) -0.0013(5) -0.0013(5)
C6 0.0183(7) 0.0150(7) 0.0141(7) -0.0017(6) 0.0020(6) 0.0004(6)
C7 0.0160(7) 0.0193(8) 0.0197(7) -0.0030(6) 0.0074(6) -0.0038(6)
O1W 0.0251(6) 0.0251(6) 0.0157(7) -0.0020(5) -0.0020(5) 0.0094(7)

loop_
_atom_type_symbol
_atom_type_description
_atom_type_scat_dispersion_real
_atom_type_scat_dispersion_imag
_atom_type_scat_source
C C 0.0181 0.0091 'International Tables Vol C Tables 4.2.6.8 and 6.1.1.4'
H H 0.0000 0.0000 'International Tables Vol C Tables 4.2.6.8 and 6.1.1.4'
O O 0.0492 0.0322 'International Tables Vol C Tables 4.2.6.8 and 6.1.1.4'

loop_
_geom_angle_atom_site_label_1
_geom_angle_atom_site_label_2
_geom_angle_atom_site_label_3
_geom_angle
_geom_angle_site_symmetry_1
_geom_angle_site_symmetry_3
_geom_angle_publ_flag
C1 O1 C7 112.49(10) . . ?
C2 O2 H2O 109.9(17) . . ?
C3 O3 H3O 112.4(15) . . ?
C4 O4 H4O 108.2(14) . . ?
C1 O5 C5 111.47(10) . . ?
C6 O6 H6O 111.9(15) . . ?
O1 C1 O5 108.10(11) . . ?
O1 C1 C2 109.30(11) . . ?
O5 C1 C2 107.90(11) . . ?
O1 C1 H1 112.2(11) . . ?
O5 C1 H1 107.3(10) . . ?
C2 C1 H1 111.8(10) . . ?
O2 C2 C3 109.39(12) . . ?
O2 C2 C1 111.04(11) . . ?
C3 C2 C1 107.96(11) . . ?
O2 C2 H2 109.9(10) . . ?
C3 C2 H2 110.2(11) . . ?
C1 C2 H2 108.3(11) . . ?
O3 C3 C2 107.89(11) . . ?
O3 C3 C4 110.25(11) . . ?
C2 C3 C4 110.80(11) . . ?
O3 C3 H3 109.0(10) . . ?
C2 C3 H3 108.8(11) . . ?
C4 C3 H3 110.0(10) . . ?
O4 C4 C5 108.65(10) . . ?
O4 C4 C3 109.52(11) . . ?
C5 C4 C3 111.22(11) . . ?
O4 C4 H4 111.2(11) . . ?
C5 C4 H4 108.7(10) . . ?
C3 C4 H4 107.7(10) . . ?
O5 C5 C6 106.72(11) . . ?
O5 C5 C4 108.52(10) . . ?
C6 C5 C4 112.22(12) . . ?
O5 C5 H5 109.1(10) . . ?
C6 C5 H5 109.3(10) . . ?
C4 C5 H5 110.9(10) . . ?
O6 C6 C5 113.18(12) . . ?
O6 C6 H6A 106.0(10) . . ?
C5 C6 H6A 108.6(12) . . ?
O6 C6 H6B 109.2(10) . . ?
C5 C6 H6B 108.4(11) . . ?
H6A C6 H6B 111.4(16) . . ?
O1 C7 H7A 107.9(11) . . ?
O1 C7 H7B 110.4(12) . . ?
H7A C7 H7B 105.8(16) . . ?
O1 C7 H7C 109.3(12) . . ?
H7A C7 H7C 113.4(17) . . ?
H7B C7 H7C 109.9(16) . . ?
H1W O1W H1W 101(3) . 8_776 ?

loop_
_geom_bond_atom_site_label_1
_geom_bond_atom_site_label_2
_geom_bond_distance
_geom_bond_site_symmetry_2
_geom_bond_publ_flag
O1 C1 1.3797(17) . ?
O1 C7 1.4421(17) . ?
O2 C2 1.4271(16) . ?
O2 H2O 0.83(3) . ?
O3 C3 1.4259(16) . ?
O3 H3O 0.83(3) . ?
O4 C4 1.4259(16) . ?
O4 H4O 0.85(2) . ?
O5 C1 1.4386(17) . ?
O5 C5 1.4399(17) . ?
O6 C6 1.4181(17) . ?
O6 H6O 0.86(3) . ?
C1 C2 1.5243(18) . ?
C1 H1 0.983(18) . ?
C2 C3 1.521(2) . ?
C2 H2 0.978(18) . ?
C3 C4 1.5297(19) . ?
C3 H3 1.016(18) . ?
C4 C5 1.5267(18) . ?
C4 H4 0.953(17) . ?
C5 C6 1.5179(19) . ?
C5 H5 0.976(16) . ?
C6 H6A 0.95(2) . ?
C6 H6B 0.987(18) . ?
C7 H7A 0.98(2) . ?
C7 H7B 0.95(2) . ?
C7 H7C 1.00(2) . ?
O1W H1W 0.84(2) . ?
O1W H1W 0.84(2) 8_776 ?

loop_
_geom_hbond_atom_site_label_D
_geom_hbond_atom_site_label_H
_geom_hbond_atom_site_label_A
_geom_hbond_distance_DH
_geom_hbond_distance_HA
_geom_hbond_distance_DA
_geom_hbond_angle_DHA
_geom_hbond_site_symmetry_A
_geom_hbond_publ_flag
O2 H2O O5 0.83(3) 2.13(2) 2.9520(14) 172(2) 5_646 yes
O3 H3O O2 0.83(3) 1.92(3) 2.7415(14) 168(2) 5_756 yes
O4 H4O O3 0.85(2) 1.83(2) 2.6789(14) 172(2) 5_756 yes
O6 H6O O1W 0.86(3) 2.11(3) 2.9439(12) 163(2) 1_455 yes
O1W H1W O4 0.84(2) 1.89(2) 2.7318(14) 175(2) 8_776 yes

loop_
_geom_torsion_atom_site_label_1
_geom_torsion_atom_site_label_2
_geom_torsion_atom_site_label_3
_geom_torsion_atom_site_label_4
_geom_torsion
_geom_torsion_site_symmetry_1
_geom_torsion_site_symmetry_2
_geom_torsion_site_symmetry_3
_geom_torsion_site_symmetry_4
_geom_torsion_publ_flag
C7 O1 C1 O5 -72.30(13) . . . . ?
C7 O1 C1 C2 170.51(11) . . . . ?
C5 O5 C1 O1 173.24(10) . . . . ?
C5 O5 C1 C2 -68.67(13) . . . . ?
O1 C1 C2 O2 -60.60(15) . . . . ?
O5 C1 C2 O2 -177.92(11) . . . . ?
O1 C1 C2 C3 179.48(11) . . . . ?
O5 C1 C2 C3 62.16(13) . . . . ?
O2 C2 C3 O3 63.50(13) . . . . ?
C1 C2 C3 O3 -175.56(11) . . . . ?
O2 C2 C3 C4 -175.72(10) . . . . ?
C1 C2 C3 C4 -54.78(14) . . . . ?
O3 C3 C4 O4 -68.92(13) . . . . ?
C2 C3 C4 O4 171.71(10) . . . . ?
O3 C3 C4 C5 170.97(11) . . . . ?
C2 C3 C4 C5 51.60(15) . . . . ?
C1 O5 C5 C6 -175.19(10) . . . . ?
C1 O5 C5 C4 63.67(13) . . . . ?
O4 C4 C5 O5 -174.62(10) . . . . ?
C3 C4 C5 O5 -53.99(14) . . . . ?
O4 C4 C5 C6 67.70(14) . . . . ?
C3 C4 C5 C6 -171.68(11) . . . . ?
O5 C5 C6 O6 68.96(14) . . . . ?
C4 C5 C6 O6 -172.29(12) . . . . ?
